data_7018562
loop_
_publ_author_name
'Burrows, Andrew D.'
'Mahon, Mary F.'
'Renouf, Catherine L.'
'Richardson, Christopher'
'Warren, Anna J.'
'Warren, John E.'

_publ_section_title
;
 Dipyridyl \b-diketonate complexes and their use as metalloligands in the
 formation of mixed-metal coordination networks.
;
_journal_issue 14
_journal_name_full 'Dalton transactions (Cambridge, England : 2003)'
_journal_page_first 4153
_journal_page_last 4163
_journal_paper_doi 10.1039/c2dt12115h
_journal_volume 41
_journal_year 2012
_chemical_formula_sum 'C43 H43 Ag B F4 Fe N6 O10 S2'
_chemical_formula_weight 1118.48
_chemical_name_systematic
;
?
;
_space_group_IT_number 165
_symmetry_cell_setting trigonal
_symmetry_space_group_name_Hall '-P 3 2"c'
_symmetry_space_group_name_H-M 'P -3 c 1'
_atom_sites_solution_hydrogens geom
_atom_sites_solution_primary direct
_atom_sites_solution_secondary difmap
_audit_creation_method SHELXL-97
_cell_angle_alpha 90.00
_cell_angle_beta 90.00
_cell_angle_gamma 120.00
_cell_formula_units_Z 6
_cell_length_a 23.5252(4)
_cell_length_b 23.5252(4)
_cell_length_c 17.8727(7)
_cell_measurement_temperature 150(2)
_cell_volume 8566.2(4)
_computing_cell_refinement 'local programs'
_computing_data_collection 'Bruker SMART'
_computing_data_reduction 'Bruker SAINT'
_computing_molecular_graphics 'ORTEX (P.McArdle, 1995)'
_computing_publication_material 'SHELXL-97/2 (Sheldrick,1997)'
_computing_structure_refinement 'Bruker SHELXTL'
_computing_structure_solution 'Bruker SHELXTL'
_diffrn_ambient_temperature 150(2)
_diffrn_measured_fraction_theta_full 0.993
_diffrn_measured_fraction_theta_max 0.993
_diffrn_measurement_device_type 'Bruker APEXII diffractometer'
_diffrn_measurement_method '\w rotation with narrow frames'
_diffrn_radiation_monochromator 'Silicon 111'
_diffrn_radiation_source 'Daresbury SRS station 9.8'
_diffrn_radiation_type Synchrotron
_diffrn_radiation_wavelength 0.6907
_diffrn_reflns_av_R_equivalents 0.0731
_diffrn_reflns_av_sigmaI/netI 0.0445
_diffrn_reflns_limit_h_max 30
_diffrn_reflns_limit_h_min -33
_diffrn_reflns_limit_k_max 33
_diffrn_reflns_limit_k_min -23
_diffrn_reflns_limit_l_max 25
_diffrn_reflns_limit_l_min -25
_diffrn_reflns_number 69715
_diffrn_reflns_theta_full 29.75
_diffrn_reflns_theta_max 29.75
_diffrn_reflns_theta_min 2.95
_exptl_absorpt_coefficient_mu 0.735
_exptl_absorpt_correction_T_max 0.9712
_exptl_absorpt_correction_T_min 0.9436
_exptl_crystal_colour red
_exptl_crystal_density_diffrn 1.301
_exptl_crystal_density_method 'not measured'
_exptl_crystal_description Block
_exptl_crystal_F_000 3414
_exptl_crystal_size_max 0.08
_exptl_crystal_size_mid 0.08
_exptl_crystal_size_min 0.04
_refine_diff_density_max 1.422
_refine_diff_density_min -1.126
_refine_diff_density_rms 0.132
_refine_ls_extinction_method none
_refine_ls_goodness_of_fit_ref 1.067
_refine_ls_hydrogen_treatment constr
_refine_ls_matrix_type full
_refine_ls_number_parameters 334
_refine_ls_number_reflns 8830
_refine_ls_number_restraints 43
_refine_ls_restrained_S_all 1.095
_refine_ls_R_factor_all 0.0569
_refine_ls_R_factor_gt 0.0495
_refine_ls_shift/su_max 0.000
_refine_ls_shift/su_mean 0.000
_refine_ls_structure_factor_coef Fsqd
_refine_ls_weighting_details 'calc w=1/[\s^2^(Fo^2^)+(0.1065P)^2^+0.8695P] where P=(Fo^2^+2Fc^2^)/3'
_refine_ls_weighting_scheme calc
_refine_ls_wR_factor_gt 0.1452
_refine_ls_wR_factor_ref 0.1502
_reflns_number_gt 7827
_reflns_number_total 8830
_reflns_threshold_expression >2sigma(I)
_cod_data_source_file c2dt12115h.txt
_cod_data_source_block compound9_bath330
_cod_depositor_comments
;
The following automatic conversions were performed:

'_symmetry_cell_setting' value 'Trigonal' changed to 'trigonal'
according to /home/saulius/struct/CIF-dictionaries/cif_core.dic
dictionary named 'cif_core.dic' version 2.4.1 from 2010-06-29.

Automatic conversion script
Id: cif_fix_values 1715 2011-07-08 13:25:40Z adriana 
;
_cod_original_sg_symbol_H-M P-3c1
_cod_database_code 7018562

loop_
_symmetry_equiv_pos_as_xyz
'x, y, z'
'-y, x-y, z'
'-x+y, -x, z'
'x-y, -y, -z+1/2'
'-x, -x+y, -z+1/2'
'y, x, -z+1/2'
'-x, -y, -z'
'y, -x+y, -z'
'x-y, x, -z'
'-x+y, y, z-1/2'
'x, x-y, z-1/2'
'-y, -x, z-1/2'

loop_
_atom_site_label
_atom_site_type_symbol
_atom_site_fract_x
_atom_site_fract_y
_atom_site_fract_z
_atom_site_U_iso_or_equiv
_atom_site_adp_type
_atom_site_occupancy
_atom_site_symmetry_multiplicity
_atom_site_calc_flag
_atom_site_refinement_flags
Ag1 Ag 0.0000 0.349438(12) -0.2500 0.02267(9) Uani 1 2 d S
Fe1 Fe 0.0000 0.41762(2) 0.2500 0.01779(11) Uani 1 2 d S
S1 S -0.20614(6) 0.54500(6) -0.02355(8) 0.0498(3) Uani 1 1 d .
F1 F 0.0777(5) 0.2897(5) 0.0510(6) 0.110(3) Uani 0.50 1 d PDU
F2 F 0.1224(10) 0.2516(13) -0.0178(16) 0.57(4) Uani 0.50 1 d PDU
F4 F 0.0495(10) 0.1842(7) 0.0557(9) 0.179(7) Uani 0.50 1 d PDU
F3 F 0.0223(8) 0.2232(6) -0.0326(9) 0.182(6) Uani 0.50 1 d PDU
O1 O 0.06688(9) 0.38946(9) 0.25498(18) 0.0242(4) Uani 1 1 d .
O3 O 0.00578(13) 0.42323(11) 0.13917(12) 0.0222(4) Uani 1 1 d .
O2 O -0.07231(10) 0.43813(10) 0.24148(15) 0.0214(4) Uani 1 1 d .
O4 O -0.26195(17) 0.47420(16) -0.0230(2) 0.0502(8) Uani 1 1 d .
O5 O -0.19901(15) 0.39821(17) -0.03816(19) 0.0452(7) Uani 1 1 d .
N1 N -0.00300(19) 0.38502(15) -0.13365(13) 0.0275(5) Uani 1 1 d .
N2 N -0.27764(15) 0.44867(16) 0.23347(18) 0.0339(7) Uani 1 1 d .
N3 N 0.24273(13) 0.33396(15) 0.2604(2) 0.0356(8) Uani 1 1 d .
C1 C -0.03966(14) 0.41513(14) 0.09358(16) 0.0197(5) Uani 1 1 d .
C2 C -0.09711(15) 0.41580(16) 0.11273(18) 0.0223(5) Uani 1 1 d .
H2 H -0.1290 0.4066 0.0750 0.027 Uiso 1 1 calc R
C3 C -0.10931(13) 0.42956(14) 0.18568(17) 0.0189(5) Uani 1 1 d .
C4 C -0.02837(15) 0.40449(15) 0.01429(17) 0.0219(5) Uani 1 1 d .
C5 C 0.0084(2) 0.3747(2) -0.00112(18) 0.0331(8) Uani 1 1 d .
H5 H 0.0257 0.3607 0.0383 0.040 Uiso 1 1 calc R
C6 C 0.0195(2) 0.3656(2) -0.0760(2) 0.0375(9) Uani 1 1 d .
H6 H 0.0442 0.3446 -0.0864 0.045 Uiso 1 1 calc R
C7 C -0.03761(16) 0.41485(16) -0.11797(18) 0.0241(5) Uani 1 1 d .
H7 H -0.0534 0.4293 -0.1584 0.029 Uiso 1 1 calc R
C8 C -0.05128(15) 0.42545(16) -0.04577(17) 0.0230(5) Uani 1 1 d .
H8 H -0.0760 0.4467 -0.0371 0.028 Uiso 1 1 calc R
C9 C -0.16808(14) 0.43566(14) 0.20063(18) 0.0205(5) Uani 1 1 d .
C10 C -0.18890(16) 0.43299(16) 0.27422(19) 0.0237(6) Uani 1 1 d .
H10 H -0.1664 0.4268 0.3147 0.028 Uiso 1 1 calc R
C11 C -0.24413(17) 0.4398(2) 0.2869(2) 0.0304(7) Uani 1 1 d .
H11 H -0.2583 0.4378 0.3371 0.036 Uiso 1 1 calc R
C12 C -0.25837(17) 0.4499(2) 0.1636(2) 0.0321(7) Uani 1 1 d .
H12 H -0.2828 0.4551 0.1246 0.038 Uiso 1 1 calc R
C13 C -0.20429(15) 0.44390(17) 0.14425(19) 0.0257(6) Uani 1 1 d .
H13 H -0.1922 0.4454 0.0933 0.031 Uiso 1 1 calc R
C14 C 0.05985(13) 0.33225(14) 0.2536(3) 0.0276(6) Uani 1 1 d .
C15 C 0.0000 0.27387(18) 0.2500 0.0455(13) Uani 1 2 d S
H15 H 0.0000 0.2335 0.2500 0.055 Uiso 1 2 calc SR
C16 C 0.12232(14) 0.33035(15) 0.2579(3) 0.0296(7) Uani 1 1 d .
C17 C 0.17788(16) 0.38403(17) 0.2862(2) 0.0331(8) Uani 1 1 d .
H17 H 0.1759 0.4207 0.3051 0.040 Uiso 1 1 calc R
C18 C 0.23592(17) 0.38360(19) 0.2868(3) 0.0373(8) Uani 1 1 d .
H18 H 0.2735 0.4207 0.3070 0.045 Uiso 1 1 calc R
C21 C -0.1588(3) 0.5513(3) -0.1041(3) 0.0662(16) Uani 1 1 d .
H21A H -0.1283 0.5357 -0.0919 0.099 Uiso 1 1 calc R
H21B H -0.1339 0.5972 -0.1202 0.099 Uiso 1 1 calc R
H21C H -0.1881 0.5245 -0.1446 0.099 Uiso 1 1 calc R
C19 C 0.1901(2) 0.2836(2) 0.2294(4) 0.0560(17) Uani 1 1 d .
H19 H 0.1945 0.2491 0.2078 0.067 Uiso 1 1 calc R
C20 C 0.12892(18) 0.2793(2) 0.2274(3) 0.0506(13) Uani 1 1 d .
H20 H 0.0923 0.2422 0.2056 0.061 Uiso 1 1 calc R
C22 C -0.2432(4) 0.5900(4) -0.0601(9) 0.127(5) Uani 1 1 d .
H22A H -0.2140 0.6216 -0.0975 0.190 Uiso 1 1 calc R
H22B H -0.2505 0.6134 -0.0193 0.190 Uiso 1 1 calc R
H22C H -0.2853 0.5594 -0.0835 0.190 Uiso 1 1 calc R
B1 B 0.0638(9) 0.2361(6) 0.0213(9) 0.088(6) Uani 0.50 1 d PD

loop_
_atom_site_aniso_label
_atom_site_aniso_U_11
_atom_site_aniso_U_22
_atom_site_aniso_U_33
_atom_site_aniso_U_23
_atom_site_aniso_U_13
_atom_site_aniso_U_12
Ag1 0.02090(13) 0.02711(12) 0.01794(13) 0.00059(7) 0.00118(14) 0.01045(6)
Fe1 0.0166(2) 0.01895(16) 0.0170(2) -0.00090(14) -0.0018(3) 0.00832(10)
S1 0.0393(5) 0.0520(6) 0.0575(8) 0.0054(5) 0.0020(5) 0.0225(5)
F1 0.108(6) 0.109(6) 0.134(7) 0.004(5) -0.031(5) 0.071(5)
F2 0.57(4) 0.57(4) 0.57(4) 0.007(8) -0.013(8) 0.28(2)
F4 0.174(9) 0.177(9) 0.178(10) 0.008(7) -0.017(7) 0.081(7)
F3 0.220(10) 0.116(7) 0.241(10) 0.012(6) -0.012(7) 0.109(7)
O1 0.0176(8) 0.0211(8) 0.0331(12) 0.0018(11) -0.0001(11) 0.0092(7)
O3 0.0201(10) 0.0284(10) 0.0184(8) -0.0014(7) -0.0012(9) 0.0123(9)
O2 0.0210(8) 0.0261(9) 0.0203(13) -0.0043(9) -0.0019(8) 0.0141(7)
O4 0.0455(17) 0.0521(17) 0.0489(18) 0.0115(14) 0.0058(15) 0.0213(15)
O5 0.0374(14) 0.0521(17) 0.0423(17) -0.0060(14) -0.0076(12) 0.0196(14)
N1 0.0335(12) 0.0377(16) 0.0190(10) -0.0021(11) 0.0007(14) 0.0236(15)
N2 0.0239(12) 0.0424(15) 0.039(2) -0.0040(12) 0.0018(11) 0.0191(12)
N3 0.0218(11) 0.0340(13) 0.056(2) -0.0067(14) -0.0060(14) 0.0179(10)
C1 0.0178(11) 0.0235(12) 0.0190(12) -0.0015(10) -0.0002(9) 0.0111(10)
C2 0.0190(12) 0.0313(14) 0.0197(14) -0.0062(11) -0.0030(10) 0.0150(11)
C3 0.0184(11) 0.0189(12) 0.0188(13) -0.0027(10) -0.0003(9) 0.0089(9)
C4 0.0208(12) 0.0276(13) 0.0181(13) -0.0022(10) -0.0012(10) 0.0127(11)
C5 0.043(2) 0.059(2) 0.0179(12) -0.0019(13) -0.0009(14) 0.041(2)
C6 0.052(2) 0.065(2) 0.0215(15) -0.0052(15) -0.0030(14) 0.049(2)
C7 0.0268(14) 0.0302(14) 0.0192(13) 0.0024(11) -0.0006(11) 0.0171(12)
C8 0.0246(13) 0.0273(14) 0.0213(13) -0.0013(11) -0.0012(10) 0.0160(12)
C9 0.0187(12) 0.0197(12) 0.0214(14) -0.0032(10) 0.0006(10) 0.0083(10)
C10 0.0219(13) 0.0284(14) 0.0209(13) -0.0015(11) 0.0019(10) 0.0125(12)
C11 0.0253(14) 0.0410(18) 0.0284(18) 0.0012(14) 0.0075(12) 0.0194(14)
C12 0.0233(14) 0.0424(19) 0.0350(18) -0.0015(14) -0.0036(13) 0.0198(14)
C13 0.0221(13) 0.0342(15) 0.0245(15) -0.0018(12) -0.0011(11) 0.0169(12)
C14 0.0183(10) 0.0236(11) 0.0420(17) -0.0010(16) -0.0047(16) 0.0112(9)
C15 0.0220(18) 0.0202(12) 0.095(4) -0.0044(18) -0.009(4) 0.0110(9)
C16 0.0178(11) 0.0243(12) 0.047(2) 0.0022(16) -0.0029(15) 0.0106(10)
C17 0.0203(14) 0.0264(15) 0.053(2) -0.0077(14) -0.0087(14) 0.0122(12)
C18 0.0197(14) 0.0292(16) 0.062(3) -0.0091(16) -0.0088(15) 0.0113(13)
C21 0.039(2) 0.081(4) 0.054(3) 0.019(3) 0.001(2) 0.012(3)
C19 0.0315(18) 0.0379(19) 0.109(5) -0.022(2) -0.017(2) 0.0250(16)
C20 0.0228(15) 0.0324(18) 0.096(4) -0.020(2) -0.0155(18) 0.0135(14)
C22 0.071(4) 0.077(5) 0.252(16) 0.048(7) 0.011(6) 0.053(4)
B1 0.147(17) 0.037(6) 0.090(11) -0.016(7) -0.023(12) 0.053(9)

loop_
_atom_type_symbol
_atom_type_description
_atom_type_scat_dispersion_real
_atom_type_scat_dispersion_imag
_atom_type_scat_source
C C 0.0033 0.0016 'International Tables Vol C Tables 4.2.6.8 and 6.1.1.4'
H H 0.0000 0.0000 'International Tables Vol C Tables 4.2.6.8 and 6.1.1.4'
B B 0.0013 0.0007 'International Tables Vol C Tables 4.2.6.8 and 6.1.1.4'
O O 0.0106 0.0060 'International Tables Vol C Tables 4.2.6.8 and 6.1.1.4'
F F 0.0171 0.0103 'International Tables Vol C Tables 4.2.6.8 and 6.1.1.4'
Fe Fe 0.3463 0.8444 'International Tables Vol C Tables 4.2.6.8 and 6.1.1.4'
Ag Ag -0.8971 1.1015 'International Tables Vol C Tables 4.2.6.8 and 6.1.1.4'
N N 0.0061 0.0033 'International Tables Vol C Tables 4.2.6.8 and 6.1.1.4'
S S 0.1246 0.1234 'International Tables Vol C Tables 4.2.6.8 and 6.1.1.4'

loop_
_geom_angle_atom_site_label_1
_geom_angle_atom_site_label_2
_geom_angle_atom_site_label_3
_geom_angle
_geom_angle_site_symmetry_1
_geom_angle_site_symmetry_3
N1 Ag1 N1 134.50(13) 5_554 .
N1 Ag1 N3 106.70(14) 5_554 10
N1 Ag1 N3 100.62(13) . 10
N1 Ag1 N3 100.62(13) 5_554 9
N1 Ag1 N3 106.70(14) . 9
N3 Ag1 N3 104.86(15) 10 9
O3 Fe1 O3 176.30(12) . 5
O3 Fe1 O1 91.58(12) . .
O3 Fe1 O1 91.12(12) 5 .
O3 Fe1 O1 91.11(12) . 5
O3 Fe1 O1 91.58(12) 5 5
O1 Fe1 O1 86.60(11) . 5
O3 Fe1 O2 86.90(10) . .
O3 Fe1 O2 90.62(11) 5 .
O1 Fe1 O2 175.04(9) . .
O1 Fe1 O2 88.71(8) 5 .
O3 Fe1 O2 90.62(11) . 5
O3 Fe1 O2 86.90(10) 5 5
O1 Fe1 O2 88.71(8) . 5
O1 Fe1 O2 175.05(9) 5 5
O2 Fe1 O2 96.02(12) . 5
O4 S1 C21 105.0(3) . .
O4 S1 C22 103.9(4) . .
C21 S1 C22 97.2(5) . .
C14 O1 Fe1 130.17(17) . .
C1 O3 Fe1 126.9(2) . .
C3 O2 Fe1 128.4(2) . .
C6 N1 C7 117.7(3) . .
C6 N1 Ag1 119.4(2) . .
C7 N1 Ag1 121.7(2) . .
C11 N2 C12 117.4(3) . .
C19 N3 C18 117.2(3) . .
C19 N3 Ag1 123.3(3) . 8
C18 N3 Ag1 118.4(2) . 8
O3 C1 C2 125.5(3) . .
O3 C1 C4 115.2(2) . .
C2 C1 C4 119.3(3) . .
C1 C2 C3 122.5(3) . .
O2 C3 C2 124.1(3) . .
O2 C3 C9 116.1(3) . .
C2 C3 C9 119.7(3) . .
C5 C4 C8 118.3(3) . .
C5 C4 C1 118.9(3) . .
C8 C4 C1 122.7(3) . .
C4 C5 C6 118.6(3) . .
N1 C6 C5 123.2(3) . .
N1 C7 C8 123.0(3) . .
C7 C8 C4 119.2(3) . .
C10 C9 C13 117.6(3) . .
C10 C9 C3 119.3(3) . .
C13 C9 C3 123.2(3) . .
C9 C10 C11 118.1(3) . .
N2 C11 C10 124.1(3) . .
N2 C12 C13 123.5(3) . .
C12 C13 C9 119.2(3) . .
O1 C14 C15 125.3(3) . .
O1 C14 C16 114.9(2) . .
C15 C14 C16 119.8(3) . .
C14 C15 C14 122.5(4) 5 .
C17 C16 C20 117.9(3) . .
C17 C16 C14 119.1(3) . .
C20 C16 C14 122.7(3) . .
C18 C17 C16 119.1(3) . .
N3 C18 C17 123.9(3) . .
N3 C19 C20 122.9(4) . .
C19 C20 C16 118.9(4) . .
F1 B1 F4 125.5(14) . .
F1 B1 F3 109.8(11) . .
F4 B1 F3 109.4(12) . .
F1 B1 F2 102.7(13) . .
F4 B1 F2 104.1(13) . .
F3 B1 F2 102.4(13) . .

loop_
_geom_bond_atom_site_label_1
_geom_bond_atom_site_label_2
_geom_bond_distance
_geom_bond_site_symmetry_2
Ag1 N1 2.256(2) 5_554
Ag1 N1 2.256(2) .
Ag1 N3 2.357(3) 10
Ag1 N3 2.357(3) 9
Fe1 O3 1.985(2) .
Fe1 O3 1.985(2) 5
Fe1 O1 1.9909(19) .
Fe1 O1 1.9910(19) 5
Fe1 O2 1.9926(19) .
Fe1 O2 1.993(2) 5
S1 O4 1.520(3) .
S1 C21 1.781(6) .
S1 C22 1.797(7) .
F1 B1 1.251(13) .
F2 B1 1.422(18) .
F4 B1 1.254(15) .
F3 B1 1.295(16) .
O1 C14 1.272(3) .
O3 C1 1.280(4) .
O2 C3 1.272(4) .
N1 C6 1.340(4) .
N1 C7 1.344(4) .
N2 C11 1.320(5) .
N2 C12 1.324(5) .
N3 C19 1.333(5) .
N3 C18 1.341(5) .
N3 Ag1 2.357(3) 8
C1 C2 1.402(4) .
C1 C4 1.486(4) .
C2 C3 1.407(4) .
C3 C9 1.484(4) .
C4 C5 1.388(4) .
C4 C8 1.397(4) .
C5 C6 1.399(5) .
C7 C8 1.382(4) .
C9 C10 1.394(5) .
C9 C13 1.394(4) .
C10 C11 1.404(4) .
C12 C13 1.392(4) .
C14 C15 1.393(3) .
C14 C16 1.494(4) .
C15 C14 1.392(3) 5
C16 C17 1.382(5) .
C16 C20 1.397(5) .
C17 C18 1.370(5) .
C19 C20 1.392(5) .

loop_
_geom_torsion_atom_site_label_1
_geom_torsion_atom_site_label_2
_geom_torsion_atom_site_label_3
_geom_torsion_atom_site_label_4
_geom_torsion
_geom_torsion_site_symmetry_1
_geom_torsion_site_symmetry_4
O3 Fe1 O1 C14 -90.1(4) . .
O3 Fe1 O1 C14 92.4(4) 5 .
O1 Fe1 O1 C14 0.9(4) 5 .
O2 Fe1 O1 C14 -18.1(17) . .
O2 Fe1 O1 C14 179.3(4) 5 .
O3 Fe1 O3 C1 -71.8(2) 5 .
O1 Fe1 O3 C1 151.5(2) . .
O1 Fe1 O3 C1 64.9(2) 5 .
O2 Fe1 O3 C1 -23.8(2) . .
O2 Fe1 O3 C1 -119.8(2) 5 .
O3 Fe1 O2 C3 23.1(2) . .
O3 Fe1 O2 C3 -159.6(2) 5 .
O1 Fe1 O2 C3 -49.1(15) . .
O1 Fe1 O2 C3 -68.0(3) 5 .
O2 Fe1 O2 C3 113.5(3) 5 .
N1 Ag1 N1 C6 -155.2(4) 5_554 .
N3 Ag1 N1 C6 -28.8(4) 10 .
N3 Ag1 N1 C6 80.4(4) 9 .
N1 Ag1 N1 C7 37.6(3) 5_554 .
N3 Ag1 N1 C7 164.0(3) 10 .
N3 Ag1 N1 C7 -86.8(3) 9 .
Fe1 O3 C1 C2 15.8(4) . .
Fe1 O3 C1 C4 -164.4(2) . .
O3 C1 C2 C3 3.8(5) . .
C4 C1 C2 C3 -176.0(3) . .
Fe1 O2 C3 C2 -13.8(4) . .
Fe1 O2 C3 C9 167.00(19) . .
C1 C2 C3 O2 -5.0(5) . .
C1 C2 C3 C9 174.3(3) . .
O3 C1 C4 C5 29.4(4) . .
C2 C1 C4 C5 -150.8(3) . .
O3 C1 C4 C8 -148.2(3) . .
C2 C1 C4 C8 31.6(5) . .
C8 C4 C5 C6 -1.5(6) . .
C1 C4 C5 C6 -179.2(4) . .
C7 N1 C6 C5 0.3(7) . .
Ag1 N1 C6 C5 -167.5(4) . .
C4 C5 C6 N1 0.9(7) . .
C6 N1 C7 C8 -0.7(6) . .
Ag1 N1 C7 C8 166.7(3) . .
N1 C7 C8 C4 0.0(5) . .
C5 C4 C8 C7 1.1(5) . .
C1 C4 C8 C7 178.7(3) . .
O2 C3 C9 C10 -16.5(4) . .
C2 C3 C9 C10 164.2(3) . .
O2 C3 C9 C13 163.6(3) . .
C2 C3 C9 C13 -15.6(4) . .
C13 C9 C10 C11 -1.0(5) . .
C3 C9 C10 C11 179.2(3) . .
C12 N2 C11 C10 1.5(6) . .
C9 C10 C11 N2 -0.2(6) . .
C11 N2 C12 C13 -1.6(6) . .
N2 C12 C13 C9 0.5(6) . .
C10 C9 C13 C12 0.8(5) . .
C3 C9 C13 C12 -179.3(3) . .
Fe1 O1 C14 C15 -1.8(7) . .
Fe1 O1 C14 C16 179.4(3) . .
O1 C14 C15 C14 0.9(4) . 5
C16 C14 C15 C14 179.6(5) . 5
O1 C14 C16 C17 20.5(7) . .
C15 C14 C16 C17 -158.3(4) . .
O1 C14 C16 C20 -152.8(5) . .
C15 C14 C16 C20 28.4(7) . .
C20 C16 C17 C18 -3.3(7) . .
C14 C16 C17 C18 -176.8(4) . .
C19 N3 C18 C17 2.7(7) . .
Ag1 N3 C18 C17 171.0(4) 8 .
C16 C17 C18 N3 0.7(7) . .
C18 N3 C19 C20 -3.6(8) . .
Ag1 N3 C19 C20 -171.3(4) 8 .
N3 C19 C20 C16 1.1(9) . .
C17 C16 C20 C19 2.4(8) . .
C14 C16 C20 C19 175.7(5) . .
